data_7063354
loop_
_publ_author_name
'Prabu, Selvam'
'Fagnani, Francesco'
'Colombo, Alessia'
'Dragonetti, Claudia'
'Roberto, Dominique'
'Mathivathanan, Logesh'
'Palanisami, Nallasamy'

_publ_section_title
;
 Effect of substitution on second-order nonlinear optical properties of
 ferrocene appended donor--\p--acceptor Y-shaped trifluoromethyl imidazole
 chromophores
;
_journal_issue 33
_journal_name_full 'New Journal of Chemistry'
_journal_page_first 14764
_journal_page_last 14772
_journal_paper_doi 10.1039/D4NJ02079K
_journal_volume 48
_journal_year 2024
_chemical_formula_moiety 'C41 H33 F3 Fe2 N2 O'
_chemical_formula_sum 'C41 H33 F3 Fe2 N2 O'
_chemical_formula_weight 738.39
_space_group_crystal_system triclinic
_space_group_IT_number 2
_space_group_name_Hall '-P 1'
_space_group_name_H-M_alt 'P -1'
_atom_sites_solution_hydrogens geom
_atom_sites_solution_primary dual
_audit_creation_date 2024-06-30
_audit_creation_method
;
Olex2 1.5
(compiled 2024.02.16 svn.r378c4104 for OlexSys, GUI svn.r6928)
;
_audit_update_record
;
2024-07-04 deposited with the CCDC.	2024-07-09 downloaded from the CCDC.
;
_cell_angle_alpha 80.552(6)
_cell_angle_beta 76.974(5)
_cell_angle_gamma 79.651(6)
_cell_formula_units_Z 2
_cell_length_a 11.0840(13)
_cell_length_b 12.6976(19)
_cell_length_c 12.9135(18)
_cell_measurement_reflns_used 2858
_cell_measurement_temperature 296(2)
_cell_measurement_theta_max 38.938
_cell_measurement_theta_min 4.395
_cell_volume 1727.3(4)
_computing_cell_refinement 'APEX2/SAINT (Bruker, 2004)'
_computing_data_collection 'APEX2 (Bruker, 2004)'
_computing_data_reduction 'SAINT/XPREP (Bruker, 2004)'
_computing_molecular_graphics 'Olex2 1.5 (Dolomanov et al., 2009)'
_computing_publication_material 'Olex2 1.5 (Dolomanov et al., 2009)'
_computing_structure_refinement 'SHELXL 2019/3 (Sheldrick, 2015)'
_computing_structure_solution 'XT  (Sheldrick, 2015)'
_diffrn_ambient_temperature 296.15
_diffrn_measured_fraction_theta_full 0.990
_diffrn_measured_fraction_theta_max 0.901
_diffrn_measurement_device_type 'Bruker axs kappa apex2 CCD Diffractometer'
_diffrn_measurement_method '\w and \f scan'
_diffrn_radiation_type MoK\a
_diffrn_radiation_wavelength 0.71073
_diffrn_reflns_av_R_equivalents 0.0287
_diffrn_reflns_av_unetI/netI 0.0530
_diffrn_reflns_Laue_measured_fraction_full 0.990
_diffrn_reflns_Laue_measured_fraction_max 0.901
_diffrn_reflns_limit_h_max 14
_diffrn_reflns_limit_h_min -9
_diffrn_reflns_limit_k_max 16
_diffrn_reflns_limit_k_min -16
_diffrn_reflns_limit_l_max 16
_diffrn_reflns_limit_l_min -17
_diffrn_reflns_number 14109
_diffrn_reflns_point_group_measured_fraction_full 0.990
_diffrn_reflns_point_group_measured_fraction_max 0.901
_diffrn_reflns_theta_full 25.242
_diffrn_reflns_theta_max 28.281
_diffrn_reflns_theta_min 2.246
_exptl_absorpt_coefficient_mu 0.891
_exptl_absorpt_correction_T_max 0.789
_exptl_absorpt_correction_T_min 0.760
_exptl_absorpt_correction_type multi-scan
_exptl_absorpt_process_details 'SADABS (Bruker, 1999)'
_exptl_crystal_colour 'Red Brown'
_exptl_crystal_density_diffrn 1.420
_exptl_crystal_description block
_exptl_crystal_F_000 760
_exptl_crystal_size_max 0.3
_exptl_crystal_size_mid 0.2
_exptl_crystal_size_min 0.2
_refine_diff_density_max 0.300
_refine_diff_density_min -0.365
_refine_diff_density_rms 0.055
_refine_ls_extinction_method none
_refine_ls_goodness_of_fit_ref 1.023
_refine_ls_hydrogen_treatment constr
_refine_ls_matrix_type full
_refine_ls_number_parameters 480
_refine_ls_number_reflns 7721
_refine_ls_number_restraints 88
_refine_ls_restrained_S_all 1.036
_refine_ls_R_factor_all 0.0745
_refine_ls_R_factor_gt 0.0423
_refine_ls_shift/su_max 0.001
_refine_ls_shift/su_mean 0.000
_refine_ls_structure_factor_coef Fsqd
_refine_ls_weighting_details 'w=1/[\s^2^(Fo^2^)+(0.0423P)^2^+0.3187P] where P=(Fo^2^+2Fc^2^)/3'
_refine_ls_weighting_scheme calc
_refine_ls_wR_factor_gt 0.0923
_refine_ls_wR_factor_ref 0.1069
_reflns_Friedel_coverage 0.000
_reflns_number_gt 5170
_reflns_number_total 7721
_reflns_threshold_expression 'I > 2\s(I)'
_cod_data_source_file d4nj02079k2.cif
_cod_data_source_block shelx_ccdc2
_cod_depositor_comments 'Adding full bibliography for 7063353--7063354.cif.'
_cod_database_code 7063354
_shelx_shelxl_version_number 2019/3
_shelx_space_group_comment
;
The symmetry employed for this shelxl refinement is uniquely defined
by the following loop, which should always be used as a source of
symmetry information in preference to the above space-group names.
They are only intended as comments.
;
_shelx_estimated_absorpt_t_max 0.842
_shelx_estimated_absorpt_t_min 0.776
_olex2_refinement_description
;
1. Fixed Uiso
 At 1.2 times of:
  All C(H) groups
 At 1.5 times of:
  All C(H,H,H) groups
2. Restrained distances
 C7-C10 \\sim C7-C0
 with sigma of 0.02
 F2-C10 \\sim F6-C0
 with sigma of 0.02
 C10-F3 \\sim C0-F4
 with sigma of 0.02
 C10-F1 \\sim C0-F5
 with sigma of 0.02
 C7-F2 \\sim C7-F6
 with sigma of 0.04
 C7-F3 \\sim C7-F4
 with sigma of 0.04
 C7-F1 \\sim C7-F5
 with sigma of 0.04
 F2-F3 \\sim F6-F4
 with sigma of 0.04
 F2-F1 \\sim F6-F5
 with sigma of 0.04
 F3-F1 \\sim F4-F5
 with sigma of 0.04
3. Uiso/Uaniso restraints and constraints
C0 \\sim C10: within 2A with sigma of 0.04 and sigma for terminal atoms of 0.08
within 2A
Uanis(C0) \\sim Ueq, Uanis(C10) \\sim Ueq: with sigma of 0.005 and sigma for
terminal atoms of 0.01
4. Rigid body (RIGU) restrains
 F1, F2, F3, C7, C10
 with sigma for 1-2 distances of 0.004 and sigma for 1-3 distances of 0.004
 F4, F5, F6, C0, C7
 with sigma for 1-2 distances of 0.004 and sigma for 1-3 distances of 0.004
 F1, F2, F3, C10
 with sigma for 1-2 distances of 0.002 and sigma for 1-3 distances of 0.002
 F4, F5, F6, C0
 with sigma for 1-2 distances of 0.002 and sigma for 1-3 distances of 0.002
5. Others
 Sof(F4)=Sof(F5)=Sof(F6)=Sof(C0)=1-FVAR(1)
 Sof(F1)=Sof(F2)=Sof(F3)=Sof(C10)=FVAR(1)
6.a Aromatic/amide H refined with riding coordinates:
 C5(H5), C6(H6), C8(H8), C9(H9), C12(H12), C13(H13), C15(H15), C16(H16),
 C18(H18), C19(H19), C21(H21), C22(H22), C23(H23), C24(H24), C25(H25), C26(H26),
  C27(H27), C28(H28), C29(H29), C30(H30), C31(H31), C33(H33), C34(H34),
 C35(H35), C36(H36), C37(H37), C38(H38), C39(H39), C40(H40), C41(H41)
6.b Idealised Me refined as rotating group:
 C17(H17A,H17B,H17C)
;
_olex2_submission_special_instructions 'No special instructions were received'

loop_
_space_group_symop_operation_xyz
'x, y, z'
'-x, -y, -z'

loop_
_atom_site_label
_atom_site_type_symbol
_atom_site_fract_x
_atom_site_fract_y
_atom_site_fract_z
_atom_site_U_iso_or_equiv
_atom_site_adp_type
_atom_site_occupancy
_atom_site_site_symmetry_order
_atom_site_calc_flag
_atom_site_refinement_flags_posn
_atom_site_refinement_flags_adp
_atom_site_refinement_flags_occupancy
_atom_site_disorder_assembly
_atom_site_disorder_group
Fe1 Fe 0.48786(3) 0.10140(3) 0.17881(3) 0.04330(12) Uani 1 1 d . . . . .
Fe2 Fe 1.03414(3) 0.14862(3) 0.72199(3) 0.05013(12) Uani 1 1 d . . . . .
F1 F -0.0135(7) 0.7059(6) 0.8785(4) 0.133(3) Uani 0.655(12) 1 d D . P A 1
F2 F -0.0623(5) 0.7411(5) 0.7283(6) 0.118(3) Uani 0.655(12) 1 d D . P A 1
F3 F 0.0673(5) 0.8257(4) 0.7630(10) 0.164(4) Uani 0.655(12) 1 d D . P A 1
F4 F 0.0135(14) 0.8127(10) 0.6932(8) 0.148(6) Uani 0.345(12) 1 d D . P A 2
F5 F 0.0692(13) 0.7845(11) 0.8391(12) 0.138(6) Uani 0.345(12) 1 d D . P A 2
F6 F -0.0678(9) 0.7079(8) 0.8175(17) 0.163(8) Uani 0.345(12) 1 d D . P A 2
O1 O 0.7849(2) 0.53302(17) 0.89882(16) 0.0719(6) Uani 1 1 d . . . . .
N1 N 0.40349(17) 0.32960(16) 0.55876(14) 0.0388(4) Uani 1 1 d . . . . .
N2 N 0.54884(16) 0.37421(15) 0.63141(14) 0.0370(4) Uani 1 1 d . . . . .
C0 C 0.0400(12) 0.7374(11) 0.7665(12) 0.072(3) Uani 0.345(12) 1 d D U P A 2
C1 C 0.6045(2) 0.28335(19) 0.58081(17) 0.0389(5) Uani 1 1 d . . . . .
C2 C 0.5125(2) 0.25838(19) 0.53560(17) 0.0377(5) Uani 1 1 d . . . . .
C3 C 0.4263(2) 0.39746(19) 0.61675(17) 0.0386(5) Uani 1 1 d . . . . .
C4 C 0.3310(2) 0.48398(19) 0.66053(17) 0.0387(5) Uani 1 1 d . . . . .
C5 C 0.2065(2) 0.4670(2) 0.6853(2) 0.0585(7) Uani 1 1 d . . . . .
H5 H 0.186821 0.401127 0.676987 0.070 Uiso 1 1 calc R U . . .
C6 C 0.1116(3) 0.5471(2) 0.7221(3) 0.0674(8) Uani 1 1 d . . . . .
H6 H 0.028925 0.534266 0.738938 0.081 Uiso 1 1 calc R U . . .
C7 C 0.1385(2) 0.6454(2) 0.7340(2) 0.0536(7) Uani 1 1 d D . . . .
C8 C 0.2619(2) 0.6628(2) 0.7104(2) 0.0529(7) Uani 1 1 d . . . . .
H8 H 0.280982 0.728953 0.718654 0.063 Uiso 1 1 calc R U . . .
C9 C 0.3564(2) 0.5832(2) 0.67479(19) 0.0455(6) Uani 1 1 d . . . . .
H9 H 0.438997 0.596051 0.659948 0.055 Uiso 1 1 calc R U . . .
C10 C 0.0340(8) 0.7301(6) 0.7778(8) 0.082(2) Uani 0.655(12) 1 d D U P A 1
C11 C 0.6022(2) 0.41966(18) 0.70325(17) 0.0374(5) Uani 1 1 d . . . . .
C12 C 0.6743(2) 0.50217(19) 0.66429(18) 0.0427(6) Uani 1 1 d . . . . .
H12 H 0.683380 0.532358 0.592808 0.051 Uiso 1 1 calc R U . . .
C13 C 0.7322(2) 0.5389(2) 0.73263(19) 0.0467(6) Uani 1 1 d . . . . .
H13 H 0.780565 0.593984 0.707063 0.056 Uiso 1 1 calc R U . . .
C14 C 0.7186(2) 0.4938(2) 0.83956(19) 0.0472(6) Uani 1 1 d . . . . .
C15 C 0.6438(3) 0.4148(2) 0.87862(19) 0.0528(7) Uani 1 1 d . . . . .
H15 H 0.631976 0.386423 0.950685 0.063 Uiso 1 1 calc R U . . .
C16 C 0.5863(2) 0.3778(2) 0.80970(19) 0.0467(6) Uani 1 1 d . . . . .
H16 H 0.536244 0.324015 0.835839 0.056 Uiso 1 1 calc R U . . .
C17 C 0.7716(4) 0.4924(3) 1.0101(3) 0.1055(14) Uani 1 1 d . . . . .
H17A H 0.798713 0.415891 1.017956 0.158 Uiso 1 1 calc R U . . .
H17B H 0.685403 0.507275 1.045020 0.158 Uiso 1 1 calc R U . . .
H17C H 0.821896 0.526865 1.041993 0.158 Uiso 1 1 calc R U . . .
C18 C 0.5242(2) 0.17411(19) 0.46859(17) 0.0408(5) Uani 1 1 d . . . . .
H18 H 0.593325 0.120182 0.466967 0.049 Uiso 1 1 calc R U . . .
C19 C 0.4415(2) 0.16983(19) 0.40938(16) 0.0385(5) Uani 1 1 d . . . . .
H19 H 0.374393 0.225580 0.410143 0.046 Uiso 1 1 calc R U . . .
C20 C 0.4470(2) 0.08541(19) 0.34338(17) 0.0402(6) Uani 1 1 d . . . . .
C21 C 0.5517(3) 0.0080(2) 0.3055(2) 0.0506(6) Uani 1 1 d . . . . .
H21 H 0.631779 0.001720 0.319035 0.061 Uiso 1 1 calc R U . . .
C22 C 0.5131(3) -0.0574(2) 0.2439(2) 0.0598(8) Uani 1 1 d . . . . .
H22 H 0.563164 -0.114248 0.210670 0.072 Uiso 1 1 calc R U . . .
C23 C 0.3870(3) -0.0218(2) 0.2418(2) 0.0639(9) Uani 1 1 d . . . . .
H23 H 0.338956 -0.051048 0.206511 0.077 Uiso 1 1 calc R U . . .
C24 C 0.3439(2) 0.0667(2) 0.30252(19) 0.0512(7) Uani 1 1 d . . . . .
H24 H 0.263404 0.105313 0.313565 0.061 Uiso 1 1 calc R U . . .
C25 C 0.5176(3) 0.2572(2) 0.1284(2) 0.0598(8) Uani 1 1 d . . . . .
H25 H 0.511042 0.309757 0.172586 0.072 Uiso 1 1 calc R U . . .
C26 C 0.4209(3) 0.2355(2) 0.0853(2) 0.0690(9) Uani 1 1 d . . . . .
H26 H 0.338877 0.270855 0.095048 0.083 Uiso 1 1 calc R U . . .
C27 C 0.4728(4) 0.1480(3) 0.0232(2) 0.0797(11) Uani 1 1 d . . . . .
H27 H 0.429850 0.116466 -0.014738 0.096 Uiso 1 1 calc R U . . .
C28 C 0.5992(4) 0.1183(3) 0.0294(2) 0.0787(10) Uani 1 1 d . . . . .
H28 H 0.654685 0.063614 -0.003325 0.094 Uiso 1 1 calc R U . . .
C29 C 0.6269(3) 0.1853(2) 0.0931(2) 0.0676(8) Uani 1 1 d . . . . .
H29 H 0.704697 0.183123 0.109784 0.081 Uiso 1 1 calc R U . . .
C30 C 0.7314(2) 0.2272(2) 0.57739(18) 0.0447(6) Uani 1 1 d . . . . .
H30 H 0.744194 0.155988 0.563587 0.054 Uiso 1 1 calc R U . . .
C31 C 0.8312(2) 0.2623(2) 0.5910(2) 0.0532(7) Uani 1 1 d . . . . .
H31 H 0.821748 0.334045 0.602420 0.064 Uiso 1 1 calc R U . . .
C32 C 0.9554(2) 0.1987(2) 0.5897(2) 0.0516(7) Uani 1 1 d . . . . .
C33 C 0.9884(3) 0.0841(3) 0.6041(2) 0.0617(8) Uani 1 1 d . . . . .
H33 H 0.933905 0.033857 0.614064 0.074 Uiso 1 1 calc R U . . .
C34 C 1.1199(3) 0.0603(3) 0.6005(2) 0.0701(9) Uani 1 1 d . . . . .
H34 H 1.166244 -0.008300 0.607149 0.084 Uiso 1 1 calc R U . . .
C35 C 1.1672(3) 0.1576(3) 0.5853(2) 0.0729(10) Uani 1 1 d . . . . .
H35 H 1.250392 0.164854 0.580317 0.088 Uiso 1 1 calc R U . . .
C36 C 1.0677(3) 0.2429(3) 0.5787(2) 0.0647(8) Uani 1 1 d . . . . .
H36 H 1.074198 0.316048 0.568833 0.078 Uiso 1 1 calc R U . . .
C37 C 1.0869(5) 0.0716(4) 0.8599(3) 0.1068(15) Uani 1 1 d . . . . .
H37 H 1.148144 0.011582 0.865252 0.128 Uiso 1 1 calc R U . . .
C38 C 0.9594(4) 0.0703(3) 0.8663(3) 0.0960(12) Uani 1 1 d . . . . .
H38 H 0.921050 0.008976 0.876061 0.115 Uiso 1 1 calc R U . . .
C39 C 0.9001(3) 0.1763(3) 0.8554(2) 0.0795(10) Uani 1 1 d . . . . .
H39 H 0.815029 0.198320 0.857087 0.095 Uiso 1 1 calc R U . . .
C40 C 0.9900(4) 0.2442(3) 0.8414(3) 0.0913(11) Uani 1 1 d . . . . .
H40 H 0.975588 0.319289 0.831830 0.110 Uiso 1 1 calc R U . . .
C41 C 1.1055(4) 0.1793(5) 0.8442(3) 0.1059(14) Uani 1 1 d . . . . .
H41 H 1.181570 0.203712 0.836941 0.127 Uiso 1 1 calc R U . . .

loop_
_atom_site_aniso_label
_atom_site_aniso_U_11
_atom_site_aniso_U_22
_atom_site_aniso_U_33
_atom_site_aniso_U_23
_atom_site_aniso_U_13
_atom_site_aniso_U_12
Fe1 0.0588(2) 0.0396(2) 0.03142(19) -0.00478(15) -0.00409(16) -0.01334(17)
Fe2 0.0388(2) 0.0612(3) 0.0467(2) -0.00817(18) -0.00286(16) -0.00406(18)
F1 0.114(5) 0.148(5) 0.119(3) -0.061(3) 0.005(3) 0.033(4)
F2 0.069(3) 0.102(5) 0.181(6) -0.034(4) -0.047(3) 0.036(3)
F3 0.079(3) 0.047(3) 0.353(13) -0.053(5) -0.007(6) 0.001(2)
F4 0.152(12) 0.098(9) 0.150(7) 0.013(5) -0.019(6) 0.055(8)
F5 0.120(8) 0.118(11) 0.192(11) -0.110(9) -0.049(8) 0.046(7)
F6 0.070(6) 0.081(7) 0.30(2) -0.047(10) 0.067(9) -0.021(5)
O1 0.0917(15) 0.0733(14) 0.0690(13) -0.0159(11) -0.0478(12) -0.0139(12)
N1 0.0390(11) 0.0430(11) 0.0367(10) -0.0042(9) -0.0101(8) -0.0099(9)
N2 0.0357(10) 0.0420(11) 0.0366(10) -0.0054(9) -0.0121(8) -0.0081(9)
C0 0.056(4) 0.065(5) 0.091(5) -0.013(3) -0.003(3) -0.007(3)
C1 0.0409(13) 0.0434(14) 0.0329(12) -0.0022(10) -0.0088(10) -0.0086(11)
C2 0.0393(12) 0.0410(13) 0.0341(12) -0.0011(10) -0.0092(10) -0.0103(11)
C3 0.0412(13) 0.0414(13) 0.0347(12) -0.0004(10) -0.0109(10) -0.0097(11)
C4 0.0424(13) 0.0416(14) 0.0357(12) -0.0023(10) -0.0144(10) -0.0101(11)
C5 0.0448(15) 0.0495(17) 0.089(2) -0.0244(15) -0.0152(14) -0.0105(13)
C6 0.0402(15) 0.0601(19) 0.106(3) -0.0200(17) -0.0145(15) -0.0092(14)
C7 0.0470(15) 0.0440(15) 0.0691(18) -0.0088(13) -0.0129(13) -0.0020(12)
C8 0.0552(16) 0.0394(15) 0.0660(18) -0.0075(13) -0.0125(13) -0.0113(13)
C9 0.0408(13) 0.0451(15) 0.0518(15) -0.0030(12) -0.0096(11) -0.0121(12)
C10 0.065(3) 0.062(3) 0.118(4) -0.022(3) -0.012(3) -0.006(3)
C11 0.0396(12) 0.0389(13) 0.0363(12) -0.0030(10) -0.0135(10) -0.0070(11)
C12 0.0488(14) 0.0441(14) 0.0372(13) 0.0027(11) -0.0147(11) -0.0113(12)
C13 0.0486(14) 0.0459(15) 0.0514(15) -0.0021(12) -0.0198(12) -0.0139(12)
C14 0.0548(15) 0.0460(15) 0.0467(15) -0.0121(12) -0.0242(12) 0.0001(13)
C15 0.0705(18) 0.0560(17) 0.0323(13) -0.0007(12) -0.0160(12) -0.0078(14)
C16 0.0520(15) 0.0478(15) 0.0411(14) 0.0012(11) -0.0095(11) -0.0154(12)
C17 0.150(4) 0.122(3) 0.067(2) -0.020(2) -0.067(2) -0.017(3)
C18 0.0418(13) 0.0434(14) 0.0364(13) -0.0057(11) -0.0057(10) -0.0066(11)
C19 0.0418(13) 0.0427(14) 0.0296(11) -0.0047(10) -0.0026(10) -0.0085(11)
C20 0.0466(14) 0.0445(14) 0.0292(12) -0.0015(10) -0.0048(10) -0.0126(12)
C21 0.0615(16) 0.0454(15) 0.0431(14) -0.0041(12) -0.0113(12) -0.0036(13)
C22 0.095(2) 0.0392(15) 0.0433(15) -0.0054(12) -0.0077(15) -0.0123(15)
C23 0.096(2) 0.0651(19) 0.0423(15) -0.0032(14) -0.0136(15) -0.0461(19)
C24 0.0519(15) 0.0643(18) 0.0408(14) -0.0061(13) -0.0067(12) -0.0213(14)
C25 0.092(2) 0.0391(15) 0.0471(16) -0.0056(12) -0.0026(15) -0.0208(16)
C26 0.094(2) 0.0546(18) 0.0555(18) 0.0118(15) -0.0220(17) -0.0106(17)
C27 0.150(4) 0.066(2) 0.0356(15) 0.0052(15) -0.0296(19) -0.048(2)
C28 0.121(3) 0.060(2) 0.0435(17) -0.0102(15) 0.0209(18) -0.027(2)
C29 0.076(2) 0.0577(19) 0.0617(19) -0.0048(15) 0.0111(16) -0.0256(17)
C30 0.0442(14) 0.0520(15) 0.0392(13) -0.0083(11) -0.0090(11) -0.0076(12)
C31 0.0467(15) 0.0535(16) 0.0596(17) -0.0067(13) -0.0101(13) -0.0093(13)
C32 0.0410(14) 0.0652(19) 0.0495(15) -0.0080(13) -0.0088(12) -0.0101(13)
C33 0.0451(15) 0.074(2) 0.0701(19) -0.0300(16) -0.0093(14) -0.0045(15)
C34 0.0452(16) 0.095(3) 0.070(2) -0.0382(18) -0.0113(14) 0.0164(17)
C35 0.0327(14) 0.123(3) 0.0564(18) -0.0057(18) 0.0025(13) -0.0147(18)
C36 0.0535(17) 0.085(2) 0.0568(18) 0.0035(16) -0.0104(14) -0.0271(17)
C37 0.114(4) 0.124(4) 0.055(2) -0.005(2) -0.021(2) 0.053(3)
C38 0.118(3) 0.080(3) 0.062(2) 0.0071(19) 0.014(2) 0.000(2)
C39 0.065(2) 0.098(3) 0.058(2) -0.0115(19) 0.0124(16) 0.003(2)
C40 0.111(3) 0.089(3) 0.072(2) -0.034(2) -0.006(2) -0.003(3)
C41 0.085(3) 0.164(5) 0.079(3) -0.042(3) -0.027(2) -0.008(3)

loop_
_atom_type_symbol
_atom_type_description
_atom_type_scat_dispersion_real
_atom_type_scat_dispersion_imag
_atom_type_scat_source
C C 0.0033 0.0016 'International Tables Vol C Tables 4.2.6.8 and 6.1.1.4'
H H 0.0000 0.0000 'International Tables Vol C Tables 4.2.6.8 and 6.1.1.4'
F F 0.0171 0.0103 'International Tables Vol C Tables 4.2.6.8 and 6.1.1.4'
Fe Fe 0.3463 0.8444 'International Tables Vol C Tables 4.2.6.8 and 6.1.1.4'
N N 0.0061 0.0033 'International Tables Vol C Tables 4.2.6.8 and 6.1.1.4'
O O 0.0106 0.0060 'International Tables Vol C Tables 4.2.6.8 and 6.1.1.4'

loop_
_geom_angle_atom_site_label_1
_geom_angle_atom_site_label_2
_geom_angle_atom_site_label_3
_geom_angle
_geom_angle_site_symmetry_1
_geom_angle_site_symmetry_3
_geom_angle_publ_flag
C21 Fe1 C20 40.87(10) . . y
C21 Fe1 C22 40.48(10) . . y
C21 Fe1 C26 159.84(12) . . y
C21 Fe1 C28 121.72(15) . . y
C21 Fe1 C29 107.94(12) . . y
C22 Fe1 C20 68.53(10) . . y
C23 Fe1 C20 68.59(10) . . y
C23 Fe1 C21 67.80(11) . . y
C23 Fe1 C22 39.88(12) . . y
C23 Fe1 C24 40.93(11) . . y
C23 Fe1 C25 156.92(14) . . y
C23 Fe1 C26 122.55(13) . . y
C23 Fe1 C28 125.79(13) . . y
C23 Fe1 C29 161.47(14) . . y
C24 Fe1 C20 40.93(9) . . y
C24 Fe1 C21 68.49(11) . . y
C24 Fe1 C22 68.24(12) . . y
C24 Fe1 C26 107.04(13) . . y
C24 Fe1 C28 162.19(13) . . y
C24 Fe1 C29 156.18(12) . . y
C25 Fe1 C20 106.23(10) . . y
C25 Fe1 C21 123.88(11) . . y
C25 Fe1 C22 161.12(13) . . y
C25 Fe1 C24 120.47(12) . . y
C25 Fe1 C26 40.07(11) . . y
C25 Fe1 C28 67.96(12) . . y
C25 Fe1 C29 40.56(12) . . y
C26 Fe1 C20 122.94(12) . . y
C26 Fe1 C22 157.96(12) . . y
C27 Fe1 C20 161.24(15) . . y
C27 Fe1 C21 157.16(15) . . y
C27 Fe1 C22 122.68(12) . . y
C27 Fe1 C23 109.34(12) . . y
C27 Fe1 C24 125.27(14) . . y
C27 Fe1 C25 67.94(12) . . y
C27 Fe1 C26 41.23(13) . . y
C27 Fe1 C28 40.15(14) . . y
C27 Fe1 C29 67.12(14) . . y
C28 Fe1 C20 156.09(14) . . y
C28 Fe1 C22 109.06(13) . . y
C28 Fe1 C26 68.47(14) . . y
C29 Fe1 C20 120.86(11) . . y
C29 Fe1 C22 125.29(13) . . y
C29 Fe1 C26 67.74(13) . . y
C29 Fe1 C28 39.76(12) . . y
C33 Fe2 C32 40.87(11) . . y
C33 Fe2 C37 128.78(19) . . y
C33 Fe2 C39 118.41(13) . . y
C34 Fe2 C32 68.71(12) . . y
C34 Fe2 C33 40.99(11) . . y
C34 Fe2 C37 108.66(15) . . y
C34 Fe2 C39 151.97(15) . . y
C34 Fe2 C40 166.45(15) . . y
C34 Fe2 C41 128.62(16) . . y
C35 Fe2 C32 68.66(11) . . y
C35 Fe2 C33 68.40(12) . . y
C35 Fe2 C34 40.11(13) . . y
C35 Fe2 C37 118.30(16) . . y
C35 Fe2 C38 151.56(16) . . y
C35 Fe2 C39 167.04(16) . . y
C35 Fe2 C40 129.09(16) . . y
C35 Fe2 C41 108.77(15) . . y
C36 Fe2 C32 40.90(10) . . y
C36 Fe2 C33 68.48(12) . . y
C36 Fe2 C34 67.99(14) . . y
C36 Fe2 C35 40.54(12) . . y
C36 Fe2 C37 151.40(18) . . y
C36 Fe2 C38 166.91(16) . . y
C36 Fe2 C39 129.28(14) . . y
C36 Fe2 C40 108.88(15) . . y
C36 Fe2 C41 118.47(17) . . y
C37 Fe2 C32 166.75(19) . . y
C38 Fe2 C32 128.65(16) . . y
C38 Fe2 C33 108.56(16) . . y
C38 Fe2 C34 118.77(16) . . y
C38 Fe2 C37 40.21(16) . . y
C38 Fe2 C39 39.84(14) . . y
C38 Fe2 C40 67.24(16) . . y
C38 Fe2 C41 67.31(18) . . y
C39 Fe2 C32 108.58(13) . . y
C39 Fe2 C37 67.23(15) . . y
C40 Fe2 C32 118.23(15) . . y
C40 Fe2 C33 151.57(15) . . y
C40 Fe2 C37 67.35(17) . . y
C40 Fe2 C39 40.02(14) . . y
C41 Fe2 C32 151.58(19) . . y
C41 Fe2 C33 166.66(18) . . y
C41 Fe2 C37 40.00(16) . . y
C41 Fe2 C39 67.23(16) . . y
C41 Fe2 C40 40.12(15) . . y
C14 O1 C17 117.9(2) . . ?
C3 N1 C2 106.58(18) . . ?
C1 N2 C11 125.15(18) . . ?
C3 N2 C1 106.91(17) . . ?
C3 N2 C11 126.8(2) . . ?
F4 C0 F5 106.0(12) . . ?
F4 C0 F6 105.3(12) . . ?
F4 C0 C7 117.6(11) . . ?
F5 C0 C7 111.2(11) . . ?
F6 C0 F5 101.4(12) . . ?
F6 C0 C7 113.8(11) . . ?
N2 C1 C30 126.99(19) . . ?
C2 C1 N2 105.2(2) . . ?
C2 C1 C30 127.8(2) . . ?
N1 C2 C1 110.2(2) . . ?
N1 C2 C18 122.19(19) . . ?
C1 C2 C18 127.5(2) . . ?
N1 C3 N2 111.1(2) . . ?
N1 C3 C4 123.1(2) . . ?
N2 C3 C4 125.8(2) . . ?
C5 C4 C3 117.9(2) . . ?
C9 C4 C3 124.3(2) . . ?
C9 C4 C5 117.8(2) . . ?
C4 C5 H5 119.6 . . ?
C6 C5 C4 120.8(2) . . ?
C6 C5 H5 119.6 . . ?
C5 C6 H6 119.7 . . ?
C7 C6 C5 120.5(2) . . ?
C7 C6 H6 119.7 . . ?
C6 C7 C0 123.1(6) . . ?
C6 C7 C8 119.2(3) . . ?
C6 C7 C10 119.6(4) . . ?
C8 C7 C0 117.7(6) . . ?
C8 C7 C10 121.2(4) . . ?
C7 C8 H8 119.7 . . ?
C9 C8 C7 120.5(2) . . ?
C9 C8 H8 119.7 . . ?
C4 C9 H9 119.4 . . ?
C8 C9 C4 121.2(2) . . ?
C8 C9 H9 119.4 . . ?
F1 C10 F2 104.7(7) . . ?
F1 C10 F3 109.0(8) . . ?
F1 C10 C7 113.2(6) . . ?
F2 C10 C7 110.9(6) . . ?
F3 C10 F2 105.5(7) . . ?
F3 C10 C7 112.9(7) . . ?
C12 C11 N2 120.37(19) . . ?
C16 C11 N2 119.76(19) . . ?
C16 C11 C12 119.8(2) . . ?
C11 C12 H12 120.3 . . ?
C13 C12 C11 119.5(2) . . ?
C13 C12 H12 120.3 . . ?
C12 C13 H13 119.9 . . ?
C12 C13 C14 120.3(2) . . ?
C14 C13 H13 119.9 . . ?
O1 C14 C13 115.3(2) . . ?
O1 C14 C15 124.7(2) . . ?
C15 C14 C13 120.1(2) . . ?
C14 C15 H15 120.3 . . ?
C14 C15 C16 119.4(2) . . ?
C16 C15 H15 120.3 . . ?
C11 C16 C15 120.9(2) . . ?
C11 C16 H16 119.6 . . ?
C15 C16 H16 119.6 . . ?
O1 C17 H17A 109.5 . . ?
O1 C17 H17B 109.5 . . ?
O1 C17 H17C 109.5 . . ?
H17A C17 H17B 109.5 . . ?
H17A C17 H17C 109.5 . . ?
H17B C17 H17C 109.5 . . ?
C2 C18 H18 118.2 . . ?
C19 C18 C2 123.7(2) . . ?
C19 C18 H18 118.2 . . ?
C18 C19 H19 117.1 . . ?
C18 C19 C20 125.8(2) . . ?
C20 C19 H19 117.1 . . ?
C19 C20 Fe1 126.05(15) . . ?
C21 C20 Fe1 69.07(13) . . ?
C21 C20 C19 128.5(2) . . ?
C21 C20 C24 106.8(2) . . ?
C24 C20 Fe1 69.02(13) . . ?
C24 C20 C19 124.7(2) . . ?
Fe1 C21 H21 125.8 . . ?
C20 C21 Fe1 70.06(13) . . ?
C20 C21 H21 125.7 . . ?
C22 C21 Fe1 70.04(15) . . ?
C22 C21 C20 108.6(2) . . ?
C22 C21 H21 125.7 . . ?
Fe1 C22 H22 126.5 . . ?
C21 C22 Fe1 69.48(15) . . ?
C21 C22 H22 125.9 . . ?
C23 C22 Fe1 69.71(16) . . ?
C23 C22 C21 108.2(3) . . ?
C23 C22 H22 125.9 . . ?
Fe1 C23 H23 126.0 . . ?
C22 C23 Fe1 70.41(15) . . ?
C22 C23 H23 125.6 . . ?
C22 C23 C24 108.8(2) . . ?
C24 C23 Fe1 69.58(14) . . ?
C24 C23 H23 125.6 . . ?
Fe1 C24 H24 125.9 . . ?
C20 C24 Fe1 70.05(13) . . ?
C20 C24 H24 126.2 . . ?
C23 C24 Fe1 69.48(15) . . ?
C23 C24 C20 107.6(3) . . ?
C23 C24 H24 126.2 . . ?
Fe1 C25 H25 125.7 . . ?
C26 C25 Fe1 70.16(15) . . ?
C26 C25 H25 126.0 . . ?
C26 C25 C29 108.1(3) . . ?
C29 C25 Fe1 69.79(15) . . ?
C29 C25 H25 126.0 . . ?
Fe1 C26 H26 126.2 . . ?
C25 C26 Fe1 69.76(16) . . ?
C25 C26 H26 126.6 . . ?
C25 C26 C27 106.8(3) . . ?
C27 C26 Fe1 69.04(17) . . ?
C27 C26 H26 126.6 . . ?
Fe1 C27 H27 125.8 . . ?
C26 C27 Fe1 69.74(15) . . ?
C26 C27 H27 125.8 . . ?
C28 C27 Fe1 70.27(17) . . ?
C28 C27 C26 108.4(3) . . ?
C28 C27 H27 125.8 . . ?
Fe1 C28 H28 125.9 . . ?
C27 C28 Fe1 69.58(17) . . ?
C27 C28 H28 126.1 . . ?
C29 C28 Fe1 70.01(16) . . ?
C29 C28 C27 107.8(3) . . ?
C29 C28 H28 126.1 . . ?
Fe1 C29 H29 126.2 . . ?
C25 C29 Fe1 69.66(15) . . ?
C25 C29 H29 125.5 . . ?
C28 C29 Fe1 70.23(16) . . ?
C28 C29 C25 109.0(3) . . ?
C28 C29 H29 125.5 . . ?
C1 C30 H30 115.2 . . ?
C31 C30 C1 129.6(3) . . ?
C31 C30 H30 115.2 . . ?
C30 C31 H31 117.0 . . ?
C30 C31 C32 126.0(3) . . ?
C32 C31 H31 117.0 . . ?
C31 C32 Fe2 124.64(19) . . ?
C33 C32 Fe2 69.13(15) . . ?
C33 C32 C31 128.5(2) . . ?
C36 C32 Fe2 68.79(14) . . ?
C36 C32 C31 124.7(3) . . ?
C36 C32 C33 106.7(2) . . ?
Fe2 C33 H33 126.0 . . ?
C32 C33 Fe2 70.01(16) . . ?
C32 C33 H33 126.1 . . ?
C34 C33 Fe2 69.44(16) . . ?
C34 C33 C32 107.8(3) . . ?
C34 C33 H33 126.1 . . ?
Fe2 C34 H34 126.4 . . ?
C33 C34 Fe2 69.58(16) . . ?
C33 C34 H34 125.8 . . ?
C35 C34 Fe2 69.76(18) . . ?
C35 C34 C33 108.3(3) . . ?
C35 C34 H34 125.8 . . ?
Fe2 C35 H35 126.0 . . ?
C34 C35 Fe2 70.12(16) . . ?
C34 C35 H35 125.8 . . ?
C34 C35 C36 108.4(2) . . ?
C36 C35 Fe2 69.66(16) . . ?
C36 C35 H35 125.8 . . ?
Fe2 C36 H36 125.8 . . ?
C32 C36 Fe2 70.31(15) . . ?
C32 C36 H36 125.6 . . ?
C35 C36 Fe2 69.80(16) . . ?
C35 C36 C32 108.7(3) . . ?
C35 C36 H36 125.6 . . ?
Fe2 C37 H37 125.9 . . ?
C38 C37 Fe2 69.7(2) . . ?
C38 C37 H37 126.2 . . ?
C41 C37 Fe2 69.8(2) . . ?
C41 C37 H37 126.2 . . ?
C41 C37 C38 107.6(4) . . ?
Fe2 C38 H38 125.3 . . ?
C37 C38 Fe2 70.1(2) . . ?
C37 C38 H38 125.9 . . ?
C39 C38 Fe2 70.24(19) . . ?
C39 C38 C37 108.2(4) . . ?
C39 C38 H38 125.9 . . ?
Fe2 C39 H39 125.8 . . ?
C38 C39 Fe2 69.91(19) . . ?
C38 C39 H39 125.9 . . ?
C38 C39 C40 108.2(3) . . ?
C40 C39 Fe2 69.94(19) . . ?
C40 C39 H39 125.9 . . ?
Fe2 C40 H40 125.6 . . ?
C39 C40 Fe2 70.0(2) . . ?
C39 C40 H40 126.1 . . ?
C39 C40 C41 107.8(4) . . ?
C41 C40 Fe2 69.9(2) . . ?
C41 C40 H40 126.1 . . ?
Fe2 C41 H41 125.5 . . ?
C37 C41 Fe2 70.2(2) . . ?
C37 C41 C40 108.2(4) . . ?
C37 C41 H41 125.9 . . ?
C40 C41 Fe2 70.0(2) . . ?
C40 C41 H41 125.9 . . ?

loop_
_geom_bond_atom_site_label_1
_geom_bond_atom_site_label_2
_geom_bond_distance
_geom_bond_site_symmetry_2
_geom_bond_publ_flag
Fe1 C20 2.054(2) . y
Fe1 C21 2.041(2) . y
Fe1 C22 2.048(3) . y
Fe1 C23 2.039(2) . y
Fe1 C24 2.041(2) . y
Fe1 C25 2.040(2) . y
Fe1 C26 2.045(3) . y
Fe1 C27 2.035(3) . y
Fe1 C28 2.044(3) . y
Fe1 C29 2.041(3) . y
Fe2 C32 2.049(3) . y
Fe2 C33 2.038(3) . y
Fe2 C34 2.036(3) . y
Fe2 C35 2.031(3) . y
Fe2 C36 2.029(3) . y
Fe2 C37 2.040(3) . y
Fe2 C38 2.034(3) . y
Fe2 C39 2.039(3) . y
Fe2 C40 2.037(4) . y
Fe2 C41 2.036(4) . y
F1 C10 1.296(9) . ?
F2 C10 1.338(9) . ?
F3 C10 1.304(9) . ?
F4 C0 1.275(14) . ?
F5 C0 1.316(15) . ?
F6 C0 1.314(14) . ?
O1 C14 1.373(3) . ?
O1 C17 1.428(4) . ?
N1 C2 1.378(3) . ?
N1 C3 1.320(3) . ?
N2 C1 1.396(3) . ?
N2 C3 1.386(3) . ?
N2 C11 1.445(3) . ?
C0 C7 1.492(12) . ?
C1 C2 1.388(3) . ?
C1 C30 1.452(3) . ?
C2 C18 1.454(3) . ?
C3 C4 1.469(3) . ?
C4 C5 1.393(3) . ?
C4 C9 1.389(3) . ?
C5 H5 0.9300 . ?
C5 C6 1.384(4) . ?
C6 H6 0.9300 . ?
C6 C7 1.374(4) . ?
C7 C8 1.382(3) . ?
C7 C10 1.508(8) . ?
C8 H8 0.9300 . ?
C8 C9 1.373(4) . ?
C9 H9 0.9300 . ?
C11 C12 1.391(3) . ?
C11 C16 1.374(3) . ?
C12 H12 0.9300 . ?
C12 C13 1.381(3) . ?
C13 H13 0.9300 . ?
C13 C14 1.391(3) . ?
C14 C15 1.375(3) . ?
C15 H15 0.9300 . ?
C15 C16 1.385(3) . ?
C16 H16 0.9300 . ?
C17 H17A 0.9600 . ?
C17 H17B 0.9600 . ?
C17 H17C 0.9600 . ?
C18 H18 0.9300 . ?
C18 C19 1.332(3) . ?
C19 H19 0.9300 . ?
C19 C20 1.460(3) . ?
C20 C21 1.430(4) . ?
C20 C24 1.432(3) . ?
C21 H21 0.9300 . ?
C21 C22 1.415(4) . ?
C22 H22 0.9300 . ?
C22 C23 1.394(4) . ?
C23 H23 0.9300 . ?
C23 C24 1.427(4) . ?
C24 H24 0.9300 . ?
C25 H25 0.9300 . ?
C25 C26 1.399(4) . ?
C25 C29 1.414(4) . ?
C26 H26 0.9300 . ?
C26 C27 1.437(5) . ?
C27 H27 0.9300 . ?
C27 C28 1.401(5) . ?
C28 H28 0.9300 . ?
C28 C29 1.389(4) . ?
C29 H29 0.9300 . ?
C30 H30 0.9300 . ?
C30 C31 1.321(3) . ?
C31 H31 0.9300 . ?
C31 C32 1.464(4) . ?
C32 C33 1.427(4) . ?
C32 C36 1.425(3) . ?
C33 H33 0.9300 . ?
C33 C34 1.426(4) . ?
C34 H34 0.9300 . ?
C34 C35 1.395(4) . ?
C35 H35 0.9300 . ?
C35 C36 1.407(4) . ?
C36 H36 0.9300 . ?
C37 H37 0.9300 . ?
C37 C38 1.401(6) . ?
C37 C41 1.394(6) . ?
C38 H38 0.9300 . ?
C38 C39 1.388(5) . ?
C39 H39 0.9300 . ?
C39 C40 1.395(5) . ?
C40 H40 0.9300 . ?
C40 C41 1.397(5) . ?
C41 H41 0.9300 . ?

loop_
_geom_torsion_atom_site_label_1
_geom_torsion_atom_site_label_2
_geom_torsion_atom_site_label_3
_geom_torsion_atom_site_label_4
_geom_torsion
_geom_torsion_site_symmetry_1
_geom_torsion_site_symmetry_2
_geom_torsion_site_symmetry_3
_geom_torsion_site_symmetry_4
_geom_torsion_publ_flag
Fe1 C20 C21 C22 -59.67(17) . . . . ?
Fe1 C20 C24 C23 59.57(16) . . . . ?
Fe1 C21 C22 C23 -59.13(18) . . . . ?
Fe1 C22 C23 C24 -59.17(18) . . . . ?
Fe1 C23 C24 C20 -59.93(16) . . . . ?
Fe1 C25 C26 C27 -59.35(18) . . . . ?
Fe1 C25 C29 C28 59.40(19) . . . . ?
Fe1 C26 C27 C28 -59.9(2) . . . . ?
Fe1 C27 C28 C29 -59.8(2) . . . . ?
Fe1 C28 C29 C25 -59.05(19) . . . . ?
Fe2 C32 C33 C34 -59.37(19) . . . . ?
Fe2 C32 C36 C35 59.4(2) . . . . ?
Fe2 C33 C34 C35 -59.2(2) . . . . ?
Fe2 C34 C35 C36 -59.3(2) . . . . ?
Fe2 C35 C36 C32 -59.76(19) . . . . ?
Fe2 C37 C38 C39 -60.2(2) . . . . ?
Fe2 C37 C41 C40 59.9(3) . . . . ?
Fe2 C38 C39 C40 -59.7(2) . . . . ?
Fe2 C39 C40 C41 -60.0(3) . . . . ?
Fe2 C40 C41 C37 -60.0(3) . . . . ?
F4 C0 C7 C6 -101.5(15) . . . . ?
F4 C0 C7 C8 75.5(16) . . . . ?
F5 C0 C7 C6 136.0(12) . . . . ?
F5 C0 C7 C8 -47.0(15) . . . . ?
F6 C0 C7 C6 22.3(17) . . . . ?
F6 C0 C7 C8 -160.7(13) . . . . ?
O1 C14 C15 C16 -176.8(2) . . . . ?
N1 C2 C18 C19 12.2(3) . . . . ?
N1 C3 C4 C5 29.7(3) . . . . ?
N1 C3 C4 C9 -147.6(2) . . . . ?
N2 C1 C2 N1 -1.0(2) . . . . ?
N2 C1 C2 C18 176.2(2) . . . . ?
N2 C1 C30 C31 -22.0(4) . . . . ?
N2 C3 C4 C5 -149.0(2) . . . . ?
N2 C3 C4 C9 33.8(3) . . . . ?
N2 C11 C12 C13 -175.1(2) . . . . ?
N2 C11 C16 C15 175.4(2) . . . . ?
C0 C7 C8 C9 -176.7(7) . . . . ?
C1 N2 C3 N1 -1.6(2) . . . . ?
C1 N2 C3 C4 177.18(19) . . . . ?
C1 N2 C11 C12 93.2(3) . . . . ?
C1 N2 C11 C16 -83.9(3) . . . . ?
C1 C2 C18 C19 -164.7(2) . . . . ?
C1 C30 C31 C32 177.8(2) . . . . ?
C2 N1 C3 N2 1.0(2) . . . . ?
C2 N1 C3 C4 -177.87(19) . . . . ?
C2 C1 C30 C31 158.5(2) . . . . ?
C2 C18 C19 C20 -178.03(19) . . . . ?
C3 N1 C2 C1 0.1(2) . . . . ?
C3 N1 C2 C18 -177.35(19) . . . . ?
C3 N2 C1 C2 1.5(2) . . . . ?
C3 N2 C1 C30 -178.1(2) . . . . ?
C3 N2 C11 C12 -100.7(3) . . . . ?
C3 N2 C11 C16 82.2(3) . . . . ?
C3 C4 C5 C6 -177.0(3) . . . . ?
C3 C4 C9 C8 176.2(2) . . . . ?
C4 C5 C6 C7 0.6(5) . . . . ?
C5 C4 C9 C8 -1.1(4) . . . . ?
C5 C6 C7 C0 175.9(7) . . . . ?
C5 C6 C7 C8 -1.0(5) . . . . ?
C5 C6 C7 C10 -178.0(5) . . . . ?
C6 C7 C8 C9 0.4(4) . . . . ?
C6 C7 C10 F1 69.7(9) . . . . ?
C6 C7 C10 F2 -47.7(9) . . . . ?
C6 C7 C10 F3 -165.8(7) . . . . ?
C7 C8 C9 C4 0.7(4) . . . . ?
C8 C7 C10 F1 -107.2(8) . . . . ?
C8 C7 C10 F2 135.4(6) . . . . ?
C8 C7 C10 F3 17.3(10) . . . . ?
C9 C4 C5 C6 0.4(4) . . . . ?
C10 C7 C8 C9 177.3(5) . . . . ?
C11 N2 C1 C2 169.97(18) . . . . ?
C11 N2 C1 C30 -9.6(3) . . . . ?
C11 N2 C3 N1 -169.79(18) . . . . ?
C11 N2 C3 C4 9.0(3) . . . . ?
C11 C12 C13 C14 0.0(4) . . . . ?
C12 C11 C16 C15 -1.7(4) . . . . ?
C12 C13 C14 O1 177.2(2) . . . . ?
C12 C13 C14 C15 -2.2(4) . . . . ?
C13 C14 C15 C16 2.5(4) . . . . ?
C14 C15 C16 C11 -0.5(4) . . . . ?
C16 C11 C12 C13 1.9(4) . . . . ?
C17 O1 C14 C13 178.0(3) . . . . ?
C17 O1 C14 C15 -2.7(4) . . . . ?
C18 C19 C20 Fe1 -108.6(2) . . . . ?
C18 C19 C20 C21 -17.8(4) . . . . ?
C18 C19 C20 C24 163.4(2) . . . . ?
C19 C20 C21 Fe1 -120.0(2) . . . . ?
C19 C20 C21 C22 -179.7(2) . . . . ?
C19 C20 C24 Fe1 120.1(2) . . . . ?
C19 C20 C24 C23 179.6(2) . . . . ?
C20 C21 C22 Fe1 59.69(16) . . . . ?
C20 C21 C22 C23 0.6(3) . . . . ?
C21 C20 C24 Fe1 -59.00(16) . . . . ?
C21 C20 C24 C23 0.6(3) . . . . ?
C21 C22 C23 Fe1 58.98(17) . . . . ?
C21 C22 C23 C24 -0.2(3) . . . . ?
C22 C23 C24 Fe1 59.69(18) . . . . ?
C22 C23 C24 C20 -0.2(3) . . . . ?
C24 C20 C21 Fe1 58.97(15) . . . . ?
C24 C20 C21 C22 -0.7(3) . . . . ?
C25 C26 C27 Fe1 59.82(18) . . . . ?
C25 C26 C27 C28 -0.1(3) . . . . ?
C26 C25 C29 Fe1 -59.97(18) . . . . ?
C26 C25 C29 C28 -0.6(3) . . . . ?
C26 C27 C28 Fe1 59.56(19) . . . . ?
C26 C27 C28 C29 -0.3(3) . . . . ?
C27 C28 C29 Fe1 59.6(2) . . . . ?
C27 C28 C29 C25 0.5(3) . . . . ?
C29 C25 C26 Fe1 59.74(19) . . . . ?
C29 C25 C26 C27 0.4(3) . . . . ?
C30 C1 C2 N1 178.6(2) . . . . ?
C30 C1 C2 C18 -4.2(4) . . . . ?
C30 C31 C32 Fe2 -109.1(3) . . . . ?
C30 C31 C32 C33 -19.3(5) . . . . ?
C30 C31 C32 C36 164.1(3) . . . . ?
C31 C32 C33 Fe2 -118.3(3) . . . . ?
C31 C32 C33 C34 -177.7(3) . . . . ?
C31 C32 C36 Fe2 118.2(3) . . . . ?
C31 C32 C36 C35 177.7(3) . . . . ?
C32 C33 C34 Fe2 59.7(2) . . . . ?
C32 C33 C34 C35 0.5(3) . . . . ?
C33 C32 C36 Fe2 -58.97(19) . . . . ?
C33 C32 C36 C35 0.5(3) . . . . ?
C33 C34 C35 Fe2 59.1(2) . . . . ?
C33 C34 C35 C36 -0.2(3) . . . . ?
C34 C35 C36 Fe2 59.6(2) . . . . ?
C34 C35 C36 C32 -0.2(3) . . . . ?
C36 C32 C33 Fe2 58.75(18) . . . . ?
C36 C32 C33 C34 -0.6(3) . . . . ?
C37 C38 C39 Fe2 60.1(3) . . . . ?
C37 C38 C39 C40 0.5(4) . . . . ?
C38 C37 C41 Fe2 -59.6(3) . . . . ?
C38 C37 C41 C40 0.3(4) . . . . ?
C38 C39 C40 Fe2 59.7(2) . . . . ?
C38 C39 C40 C41 -0.3(4) . . . . ?
C39 C40 C41 Fe2 60.0(2) . . . . ?
C39 C40 C41 C37 0.0(4) . . . . ?
C41 C37 C38 Fe2 59.7(3) . . . . ?
C41 C37 C38 C39 -0.5(4) . . . . ?
